data_7111598
loop_
_publ_author_name
'Ni, Chengbao'
'Stich, Troy A.'
'Long, Gary J.'
'Power, Philip P.'

_publ_section_title
;
 Unusual magnetic properties of a two-coordinate heteroleptic linear
 cobalt(ii) complex
;
_journal_issue 25
_journal_name_full 'Chemical Communications'
_journal_page_first 4466
_journal_page_last 4468
_journal_paper_doi 10.1039/c001483d
_journal_volume 46
_journal_year 2010
_chemical_formula_moiety 'C36 H55 Co N Si2'
_chemical_formula_sum 'C36 H55 Co N Si2'
_chemical_formula_weight 616.92
_chemical_name_systematic
;
?
;
_space_group_IT_number 29
_symmetry_cell_setting orthorhombic
_symmetry_space_group_name_Hall 'P 2c -2ac'
_symmetry_space_group_name_H-M 'P c a 21'
_atom_sites_solution_hydrogens geom
_atom_sites_solution_primary direct
_atom_sites_solution_secondary difmap
_audit_creation_method SHELXL-97
_cell_angle_alpha 90.00
_cell_angle_beta 90.00
_cell_angle_gamma 90.00
_cell_formula_units_Z 4
_cell_length_a 18.2549(10)
_cell_length_b 10.8473(6)
_cell_length_c 18.5964(10)
_cell_measurement_reflns_used 9514
_cell_measurement_temperature 90(2)
_cell_measurement_theta_max 27.50
_cell_measurement_theta_min 2.18
_cell_volume 3682.4(3)
_computing_cell_refinement 'Bruker SAINT'
_computing_data_collection 'Bruker APEX2'
_computing_data_reduction 'Bruker SAINT'
_computing_molecular_graphics 'Bruker SHELXTL'
_computing_publication_material 'Bruker SHELXTL'
_computing_structure_refinement 'SHELXL-97 (Sheldrick, 2008)'
_computing_structure_solution 'SHELXS-97 (Sheldrick, 2008)'
_diffrn_ambient_temperature 90(2)
_diffrn_measured_fraction_theta_full 1.000
_diffrn_measured_fraction_theta_max 1.000
_diffrn_measurement_device_type 'Bruker APEX-II CCD'
_diffrn_measurement_method '\f and \w scans'
_diffrn_radiation_monochromator graphite
_diffrn_radiation_source 'fine-focus sealed tube'
_diffrn_radiation_type MoK\a
_diffrn_radiation_wavelength 0.71073
_diffrn_reflns_av_R_equivalents 0.0298
_diffrn_reflns_av_sigmaI/netI 0.0258
_diffrn_reflns_limit_h_max 23
_diffrn_reflns_limit_h_min -23
_diffrn_reflns_limit_k_max 14
_diffrn_reflns_limit_k_min -14
_diffrn_reflns_limit_l_max 24
_diffrn_reflns_limit_l_min -24
_diffrn_reflns_number 30329
_diffrn_reflns_theta_full 27.50
_diffrn_reflns_theta_max 27.50
_diffrn_reflns_theta_min 1.88
_exptl_absorpt_coefficient_mu 0.554
_exptl_absorpt_correction_T_max 0.9021
_exptl_absorpt_correction_T_min 0.8427
_exptl_absorpt_correction_type multi-scan
_exptl_absorpt_process_details 'SADABS 2008/2 (Sheldrick, 2008)'
_exptl_crystal_colour Orange
_exptl_crystal_density_diffrn 1.113
_exptl_crystal_density_method 'not measured'
_exptl_crystal_description Block
_exptl_crystal_F_000 1332
_exptl_crystal_size_max 0.32
_exptl_crystal_size_mid 0.28
_exptl_crystal_size_min 0.19
_refine_diff_density_max 0.412
_refine_diff_density_min -0.230
_refine_diff_density_rms 0.053
_refine_ls_abs_structure_details 'Flack H D (1983), Acta Cryst. A39, 876-881'
_refine_ls_abs_structure_Flack 0.351(11)
_refine_ls_extinction_method none
_refine_ls_goodness_of_fit_ref 1.079
_refine_ls_hydrogen_treatment constr
_refine_ls_matrix_type full
_refine_ls_number_parameters 376
_refine_ls_number_reflns 8440
_refine_ls_number_restraints 1
_refine_ls_restrained_S_all 1.079
_refine_ls_R_factor_all 0.0444
_refine_ls_R_factor_gt 0.0308
_refine_ls_shift/su_max 0.001
_refine_ls_shift/su_mean 0.000
_refine_ls_structure_factor_coef Fsqd
_refine_ls_weighting_details 'calc w=1/[\s^2^(Fo^2^)+(0.0411P)^2^+1.1412P] where P=(Fo^2^+2Fc^2^)/3'
_refine_ls_weighting_scheme calc
_refine_ls_wR_factor_gt 0.0747
_refine_ls_wR_factor_ref 0.0830
_reflns_number_gt 7413
_reflns_number_total 8440
_reflns_threshold_expression >2sigma(I)
_cod_data_source_file C001483Dsup1.cif
_cod_data_source_block cbn17fffmi
_cod_depositor_comments
;
The following automatic conversions were performed:

'_symmetry_cell_setting' value 'Orthorhombic' changed to
'orthorhombic' according to
/home/saulius/struct/CIF-dictionaries/cif_core.dic dictionary named
'cif_core.dic' version 2.4.2 from
2011-04-26.

'_exptl_absorpt_correction_type' value 'Multi-scan'
changed to 'multi-scan' according to
/home/saulius/struct/CIF-dictionaries/cif_core.dic dictionary named
'cif_core.dic' version 2.4.2 from 2011-04-26.

Automatic conversion script
Id: cif_fix_values 1891 2012-01-12 08:04:46Z andrius 
;
_cod_database_code 7111598

loop_
_symmetry_equiv_pos_as_xyz
'x, y, z'
'-x, -y, z+1/2'
'x+1/2, -y, z'
'-x+1/2, y, z+1/2'

loop_
_atom_site_label
_atom_site_type_symbol
_atom_site_fract_x
_atom_site_fract_y
_atom_site_fract_z
_atom_site_U_iso_or_equiv
_atom_site_adp_type
_atom_site_occupancy
_atom_site_symmetry_multiplicity
_atom_site_calc_flag
_atom_site_refinement_flags
Co1 Co 0.469028(12) 0.24394(2) 0.17351(2) 0.01993(6) Uani 1 1 d .
Si1 Si 0.60501(3) 0.33992(5) 0.10344(3) 0.02302(12) Uani 1 1 d .
Si2 Si 0.62406(3) 0.18328(6) 0.23847(3) 0.02515(13) Uani 1 1 d .
N1 N 0.57161(7) 0.25188(14) 0.17281(15) 0.0190(3) Uani 1 1 d .
C1 C 0.36100(9) 0.23766(16) 0.17289(15) 0.0155(3) Uani 1 1 d .
C2 C 0.31888(10) 0.21751(17) 0.11034(11) 0.0154(4) Uani 1 1 d .
C3 C 0.24238(11) 0.21153(18) 0.11340(11) 0.0192(4) Uani 1 1 d .
H3 H 0.2149 0.1951 0.0711 0.023 Uiso 1 1 calc R
C4 C 0.20653(10) 0.22976(17) 0.17883(14) 0.0218(4) Uani 1 1 d .
H4 H 0.1546 0.2269 0.1809 0.026 Uiso 1 1 calc R
C5 C 0.24662(12) 0.25206(16) 0.24066(11) 0.0197(4) Uani 1 1 d .
H5 H 0.2219 0.2661 0.2849 0.024 Uiso 1 1 calc R
C6 C 0.32313(12) 0.25405(16) 0.23848(12) 0.0165(4) Uani 1 1 d .
C7 C 0.36800(11) 0.26843(19) 0.30586(11) 0.0173(4) Uani 1 1 d .
C8 C 0.40993(11) 0.37643(19) 0.31758(11) 0.0196(4) Uani 1 1 d .
C9 C 0.45242(11) 0.3845(2) 0.38005(12) 0.0239(4) Uani 1 1 d .
H9 H 0.4806 0.4566 0.3886 0.029 Uiso 1 1 calc R
C10 C 0.45401(12) 0.2893(2) 0.42948(12) 0.0255(4) Uani 1 1 d .
H10 H 0.4834 0.2959 0.4715 0.031 Uiso 1 1 calc R
C11 C 0.41257(12) 0.1841(2) 0.41756(11) 0.0242(4) Uani 1 1 d .
H11 H 0.4136 0.1193 0.4520 0.029 Uiso 1 1 calc R
C12 C 0.36942(11) 0.17135(18) 0.35610(11) 0.0196(4) Uani 1 1 d .
C13 C 0.35842(11) 0.20584(19) 0.03967(11) 0.0172(4) Uani 1 1 d .
C14 C 0.35521(11) 0.30338(18) -0.01098(10) 0.0181(4) Uani 1 1 d .
C15 C 0.39574(11) 0.2937(2) -0.07404(11) 0.0222(4) Uani 1 1 d .
H15 H 0.3938 0.3585 -0.1084 0.027 Uiso 1 1 calc R
C16 C 0.43895(12) 0.1911(2) -0.08767(11) 0.0242(4) Uani 1 1 d .
H16 H 0.4669 0.1867 -0.1307 0.029 Uiso 1 1 calc R
C17 C 0.44142(12) 0.09535(19) -0.03876(11) 0.0225(4) Uani 1 1 d .
H17 H 0.4707 0.0250 -0.0488 0.027 Uiso 1 1 calc R
C18 C 0.40123(11) 0.10055(18) 0.02554(11) 0.0195(4) Uani 1 1 d .
C19 C 0.40567(12) 0.48723(19) 0.26687(12) 0.0237(4) Uani 1 1 d .
H19 H 0.3966 0.4543 0.2174 0.028 Uiso 1 1 calc R
C20 C 0.34067(15) 0.5683(2) 0.28604(15) 0.0405(6) Uani 1 1 d .
H20A H 0.3467 0.6001 0.3350 0.061 Uiso 1 1 calc R
H20B H 0.2955 0.5197 0.2832 0.061 Uiso 1 1 calc R
H20C H 0.3379 0.6375 0.2522 0.061 Uiso 1 1 calc R
C21 C 0.47610(14) 0.5631(2) 0.26353(15) 0.0371(6) Uani 1 1 d .
H21A H 0.4727 0.6230 0.2242 0.056 Uiso 1 1 calc R
H21B H 0.5178 0.5082 0.2551 0.056 Uiso 1 1 calc R
H21C H 0.4830 0.6068 0.3091 0.056 Uiso 1 1 calc R
C22 C 0.32631(11) 0.05272(18) 0.34512(11) 0.0225(4) Uani 1 1 d .
H22 H 0.2998 0.0598 0.2983 0.027 Uiso 1 1 calc R
C23 C 0.37629(14) -0.0598(2) 0.34052(14) 0.0328(5) Uani 1 1 d .
H23A H 0.4096 -0.0506 0.2995 0.049 Uiso 1 1 calc R
H23B H 0.3465 -0.1341 0.3341 0.049 Uiso 1 1 calc R
H23C H 0.4049 -0.0668 0.3849 0.049 Uiso 1 1 calc R
C24 C 0.26855(13) 0.0361(2) 0.40443(13) 0.0330(5) Uani 1 1 d .
H24A H 0.2931 0.0248 0.4508 0.050 Uiso 1 1 calc R
H24B H 0.2385 -0.0365 0.3938 0.050 Uiso 1 1 calc R
H24C H 0.2372 0.1094 0.4065 0.050 Uiso 1 1 calc R
C25 C 0.30809(11) 0.41711(18) 0.00110(11) 0.0216(4) Uani 1 1 d .
H25 H 0.2870 0.4113 0.0506 0.026 Uiso 1 1 calc R
C26 C 0.35115(14) 0.5372(2) -0.00339(16) 0.0383(6) Uani 1 1 d .
H26A H 0.3885 0.5387 0.0345 0.058 Uiso 1 1 calc R
H26B H 0.3177 0.6071 0.0030 0.058 Uiso 1 1 calc R
H26C H 0.3749 0.5431 -0.0505 0.058 Uiso 1 1 calc R
C27 C 0.24419(14) 0.4201(2) -0.05195(14) 0.0384(6) Uani 1 1 d .
H27A H 0.2632 0.4239 -0.1012 0.058 Uiso 1 1 calc R
H27B H 0.2138 0.4928 -0.0425 0.058 Uiso 1 1 calc R
H27C H 0.2145 0.3454 -0.0462 0.058 Uiso 1 1 calc R
C28 C 0.40158(12) -0.01153(19) 0.07523(11) 0.0224(4) Uani 1 1 d .
H28 H 0.3758 0.0121 0.1206 0.027 Uiso 1 1 calc R
C29 C 0.35875(14) -0.1182(2) 0.04092(14) 0.0353(5) Uani 1 1 d .
H29A H 0.3821 -0.1418 -0.0045 0.053 Uiso 1 1 calc R
H29B H 0.3083 -0.0920 0.0316 0.053 Uiso 1 1 calc R
H29C H 0.3586 -0.1890 0.0737 0.053 Uiso 1 1 calc R
C30 C 0.47835(13) -0.0546(2) 0.09521(15) 0.0321(5) Uani 1 1 d .
H30A H 0.5037 -0.0838 0.0520 0.048 Uiso 1 1 calc R
H30B H 0.4750 -0.1219 0.1302 0.048 Uiso 1 1 calc R
H30C H 0.5057 0.0142 0.1163 0.048 Uiso 1 1 calc R
C31 C 0.67625(15) 0.4505(2) 0.13469(14) 0.0405(6) Uani 1 1 d .
H31A H 0.6582 0.4951 0.1770 0.061 Uiso 1 1 calc R
H31B H 0.6872 0.5093 0.0962 0.061 Uiso 1 1 calc R
H31C H 0.7209 0.4052 0.1474 0.061 Uiso 1 1 calc R
C32 C 0.64125(16) 0.2436(2) 0.02812(14) 0.0364(6) Uani 1 1 d .
H32A H 0.6857 0.2007 0.0439 0.055 Uiso 1 1 calc R
H32B H 0.6529 0.2966 -0.0130 0.055 Uiso 1 1 calc R
H32C H 0.6042 0.1829 0.0139 0.055 Uiso 1 1 calc R
C33 C 0.52655(14) 0.4315(2) 0.06650(14) 0.0378(6) Uani 1 1 d .
H33A H 0.4880 0.3753 0.0502 0.057 Uiso 1 1 calc R
H33B H 0.5436 0.4815 0.0259 0.057 Uiso 1 1 calc R
H33C H 0.5071 0.4856 0.1041 0.057 Uiso 1 1 calc R
C34 C 0.71142(14) 0.1218(3) 0.19967(15) 0.0414(6) Uani 1 1 d .
H34A H 0.7001 0.0653 0.1600 0.062 Uiso 1 1 calc R
H34B H 0.7386 0.0775 0.2370 0.062 Uiso 1 1 calc R
H34C H 0.7412 0.1903 0.1816 0.062 Uiso 1 1 calc R
C35 C 0.64756(14) 0.2941(3) 0.31176(14) 0.0363(6) Uani 1 1 d .
H35A H 0.6740 0.3646 0.2914 0.054 Uiso 1 1 calc R
H35B H 0.6785 0.2529 0.3475 0.054 Uiso 1 1 calc R
H35C H 0.6025 0.3231 0.3349 0.054 Uiso 1 1 calc R
C36 C 0.57123(17) 0.0562(3) 0.28011(15) 0.0462(7) Uani 1 1 d .
H36A H 0.5256 0.0889 0.3003 0.069 Uiso 1 1 calc R
H36B H 0.6004 0.0184 0.3185 0.069 Uiso 1 1 calc R
H36C H 0.5598 -0.0060 0.2436 0.069 Uiso 1 1 calc R

loop_
_atom_site_aniso_label
_atom_site_aniso_U_11
_atom_site_aniso_U_22
_atom_site_aniso_U_33
_atom_site_aniso_U_23
_atom_site_aniso_U_13
_atom_site_aniso_U_12
Co1 0.01508(11) 0.02460(12) 0.02011(11) 0.00443(11) -0.00044(13) -0.00112(10)
Si1 0.0236(3) 0.0250(3) 0.0204(3) 0.0015(2) 0.0021(2) -0.0054(2)
Si2 0.0235(3) 0.0277(3) 0.0242(3) 0.0044(2) -0.0048(2) -0.0012(2)
N1 0.0185(7) 0.0191(7) 0.0195(6) 0.0013(6) -0.0002(10) -0.0012(6)
C1 0.0159(7) 0.0152(7) 0.0154(7) 0.0015(7) 0.0029(10) 0.0007(6)
C2 0.0187(9) 0.0149(8) 0.0126(9) 0.0006(8) 0.0024(8) 0.0013(7)
C3 0.0180(9) 0.0213(9) 0.0182(10) -0.0015(8) -0.0026(8) -0.0009(8)
C4 0.0155(8) 0.0258(9) 0.0242(10) -0.0004(9) 0.0014(9) 0.0013(7)
C5 0.0208(10) 0.0214(9) 0.0168(9) -0.0007(8) 0.0044(8) 0.0015(7)
C6 0.0199(10) 0.0147(9) 0.0148(9) -0.0003(7) 0.0000(8) -0.0004(7)
C7 0.0140(9) 0.0235(10) 0.0143(9) -0.0039(8) -0.0006(7) 0.0024(7)
C8 0.0212(10) 0.0212(9) 0.0164(9) -0.0003(8) 0.0035(8) 0.0016(8)
C9 0.0213(10) 0.0256(10) 0.0248(11) -0.0059(9) -0.0017(8) -0.0034(8)
C10 0.0261(11) 0.0310(11) 0.0193(10) -0.0019(9) -0.0057(8) 0.0003(9)
C11 0.0289(11) 0.0249(11) 0.0188(10) 0.0010(8) -0.0030(8) 0.0024(8)
C12 0.0205(9) 0.0198(9) 0.0185(10) -0.0014(8) 0.0022(7) 0.0006(7)
C13 0.0183(10) 0.0184(9) 0.0148(9) -0.0009(8) -0.0010(7) -0.0026(8)
C14 0.0201(9) 0.0192(9) 0.0150(9) -0.0011(8) -0.0017(7) -0.0009(8)
C15 0.0273(11) 0.0224(10) 0.0169(10) 0.0024(8) -0.0006(8) 0.0012(8)
C16 0.0254(11) 0.0302(11) 0.0172(10) -0.0025(9) 0.0042(8) 0.0003(9)
C17 0.0262(11) 0.0228(10) 0.0186(10) -0.0027(8) 0.0033(8) 0.0040(8)
C18 0.0211(10) 0.0198(9) 0.0176(10) -0.0019(8) 0.0009(8) -0.0007(7)
C19 0.0298(11) 0.0200(10) 0.0213(10) -0.0002(8) 0.0015(9) -0.0032(8)
C20 0.0431(15) 0.0333(13) 0.0449(15) 0.0142(11) 0.0071(12) 0.0111(11)
C21 0.0389(14) 0.0319(13) 0.0406(15) 0.0079(11) -0.0022(11) -0.0122(10)
C22 0.0263(11) 0.0224(10) 0.0189(10) 0.0009(8) -0.0014(8) -0.0035(8)
C23 0.0361(13) 0.0229(11) 0.0394(13) -0.0028(10) -0.0011(10) -0.0010(9)
C24 0.0321(13) 0.0340(12) 0.0329(12) -0.0013(10) 0.0048(9) -0.0096(9)
C25 0.0273(11) 0.0208(9) 0.0167(9) -0.0004(8) -0.0007(8) 0.0045(8)
C26 0.0353(13) 0.0212(11) 0.0585(17) 0.0021(11) -0.0003(12) 0.0044(10)
C27 0.0364(13) 0.0383(13) 0.0406(14) -0.0113(11) -0.0151(11) 0.0130(11)
C28 0.0301(11) 0.0174(9) 0.0196(10) 0.0015(8) 0.0034(8) 0.0044(8)
C29 0.0381(13) 0.0269(11) 0.0408(13) 0.0092(10) -0.0082(11) -0.0080(10)
C30 0.0357(12) 0.0277(11) 0.0328(12) 0.0049(10) -0.0081(10) 0.0021(9)
C31 0.0429(15) 0.0422(15) 0.0365(13) 0.0044(11) 0.0027(11) -0.0231(12)
C32 0.0349(14) 0.0467(15) 0.0277(13) -0.0064(11) 0.0079(10) 0.0006(11)
C33 0.0433(15) 0.0366(13) 0.0336(13) 0.0111(11) -0.0034(11) 0.0060(11)
C34 0.0368(14) 0.0420(14) 0.0455(14) 0.0005(11) -0.0077(11) 0.0138(11)
C35 0.0314(13) 0.0500(15) 0.0275(12) -0.0017(12) -0.0051(10) -0.0037(12)
C36 0.0561(17) 0.0456(15) 0.0369(14) 0.0193(12) -0.0079(12) -0.0164(13)

loop_
_atom_type_symbol
_atom_type_description
_atom_type_scat_dispersion_real
_atom_type_scat_dispersion_imag
_atom_type_scat_source
C C 0.0033 0.0016 'International Tables Vol C Tables 4.2.6.8 and 6.1.1.4'
H H 0.0000 0.0000 'International Tables Vol C Tables 4.2.6.8 and 6.1.1.4'
N N 0.0061 0.0033 'International Tables Vol C Tables 4.2.6.8 and 6.1.1.4'
Si Si 0.0817 0.0704 'International Tables Vol C Tables 4.2.6.8 and 6.1.1.4'
Co Co 0.3494 0.9721 'International Tables Vol C Tables 4.2.6.8 and 6.1.1.4'

loop_
_geom_angle_atom_site_label_1
_geom_angle_atom_site_label_2
_geom_angle_atom_site_label_3
_geom_angle
N1 Co1 C1 179.02(11)
N1 Si1 C31 111.82(11)
N1 Si1 C32 112.20(11)
C31 Si1 C32 110.29(13)
N1 Si1 C33 107.40(10)
C31 Si1 C33 107.87(13)
C32 Si1 C33 107.00(13)
N1 Si2 C36 109.20(11)
N1 Si2 C35 111.54(12)
C36 Si2 C35 107.09(13)
N1 Si2 C34 110.75(11)
C36 Si2 C34 109.83(14)
C35 Si2 C34 108.35(12)
Si1 N1 Si2 125.18(9)
Si1 N1 Co1 112.67(11)
Si2 N1 Co1 122.07(13)
C2 C1 C6 117.66(14)
C2 C1 Co1 123.69(17)
C6 C1 Co1 118.66(17)
C3 C2 C1 121.16(18)
C3 C2 C13 120.69(18)
C1 C2 C13 118.13(17)
C4 C3 C2 119.79(18)
C4 C3 H3 120.1
C2 C3 H3 120.1
C5 C4 C3 120.07(17)
C5 C4 H4 120.0
C3 C4 H4 120.0
C4 C5 C6 120.5(2)
C4 C5 H5 119.8
C6 C5 H5 119.8
C5 C6 C1 120.8(2)
C5 C6 C7 121.42(19)
C1 C6 C7 117.73(18)
C12 C7 C8 120.44(18)
C12 C7 C6 119.01(18)
C8 C7 C6 120.53(18)
C9 C8 C7 118.61(19)
C9 C8 C19 119.39(18)
C7 C8 C19 121.85(18)
C10 C9 C8 121.1(2)
C10 C9 H9 119.4
C8 C9 H9 119.4
C9 C10 C11 119.8(2)
C9 C10 H10 120.1
C11 C10 H10 120.1
C10 C11 C12 121.4(2)
C10 C11 H11 119.3
C12 C11 H11 119.3
C11 C12 C7 118.70(19)
C11 C12 C22 119.04(18)
C7 C12 C22 122.26(18)
C18 C13 C14 120.28(18)
C18 C13 C2 119.82(17)
C14 C13 C2 119.84(18)
C15 C14 C13 118.82(18)
C15 C14 C25 119.12(18)
C13 C14 C25 122.06(17)
C16 C15 C14 121.1(2)
C16 C15 H15 119.4
C14 C15 H15 119.4
C17 C16 C15 120.1(2)
C17 C16 H16 120.0
C15 C16 H16 120.0
C16 C17 C18 120.89(19)
C16 C17 H17 119.6
C18 C17 H17 119.6
C17 C18 C13 118.77(18)
C17 C18 C28 118.76(18)
C13 C18 C28 122.35(18)
C20 C19 C21 110.8(2)
C20 C19 C8 110.48(18)
C21 C19 C8 113.93(18)
C20 C19 H19 107.1
C21 C19 H19 107.1
C8 C19 H19 107.1
C19 C20 H20A 109.5
C19 C20 H20B 109.5
H20A C20 H20B 109.5
C19 C20 H20C 109.5
H20A C20 H20C 109.5
H20B C20 H20C 109.5
C19 C21 H21A 109.5
C19 C21 H21B 109.5
H21A C21 H21B 109.5
C19 C21 H21C 109.5
H21A C21 H21C 109.5
H21B C21 H21C 109.5
C12 C22 C23 111.99(18)
C12 C22 C24 110.97(18)
C23 C22 C24 110.90(19)
C12 C22 H22 107.6
C23 C22 H22 107.6
C24 C22 H22 107.6
C22 C23 H23A 109.5
C22 C23 H23B 109.5
H23A C23 H23B 109.5
C22 C23 H23C 109.5
H23A C23 H23C 109.5
H23B C23 H23C 109.5
C22 C24 H24A 109.5
C22 C24 H24B 109.5
H24A C24 H24B 109.5
C22 C24 H24C 109.5
H24A C24 H24C 109.5
H24B C24 H24C 109.5
C14 C25 C26 113.18(18)
C14 C25 C27 110.71(17)
C26 C25 C27 109.91(19)
C14 C25 H25 107.6
C26 C25 H25 107.6
C27 C25 H25 107.6
C25 C26 H26A 109.5
C25 C26 H26B 109.5
H26A C26 H26B 109.5
C25 C26 H26C 109.5
H26A C26 H26C 109.5
H26B C26 H26C 109.5
C25 C27 H27A 109.5
C25 C27 H27B 109.5
H27A C27 H27B 109.5
C25 C27 H27C 109.5
H27A C27 H27C 109.5
H27B C27 H27C 109.5
C30 C28 C18 113.31(18)
C30 C28 C29 109.79(18)
C18 C28 C29 110.28(17)
C30 C28 H28 107.8
C18 C28 H28 107.8
C29 C28 H28 107.8
C28 C29 H29A 109.5
C28 C29 H29B 109.5
H29A C29 H29B 109.5
C28 C29 H29C 109.5
H29A C29 H29C 109.5
H29B C29 H29C 109.5
C28 C30 H30A 109.5
C28 C30 H30B 109.5
H30A C30 H30B 109.5
C28 C30 H30C 109.5
H30A C30 H30C 109.5
H30B C30 H30C 109.5
Si1 C31 H31A 109.5
Si1 C31 H31B 109.5
H31A C31 H31B 109.5
Si1 C31 H31C 109.5
H31A C31 H31C 109.5
H31B C31 H31C 109.5
Si1 C32 H32A 109.5
Si1 C32 H32B 109.5
H32A C32 H32B 109.5
Si1 C32 H32C 109.5
H32A C32 H32C 109.5
H32B C32 H32C 109.5
Si1 C33 H33A 109.5
Si1 C33 H33B 109.5
H33A C33 H33B 109.5
Si1 C33 H33C 109.5
H33A C33 H33C 109.5
H33B C33 H33C 109.5
Si2 C34 H34A 109.5
Si2 C34 H34B 109.5
H34A C34 H34B 109.5
Si2 C34 H34C 109.5
H34A C34 H34C 109.5
H34B C34 H34C 109.5
Si2 C35 H35A 109.5
Si2 C35 H35B 109.5
H35A C35 H35B 109.5
Si2 C35 H35C 109.5
H35A C35 H35C 109.5
H35B C35 H35C 109.5
Si2 C36 H36A 109.5
Si2 C36 H36B 109.5
H36A C36 H36B 109.5
Si2 C36 H36C 109.5
H36A C36 H36C 109.5
H36B C36 H36C 109.5

loop_
_geom_bond_atom_site_label_1
_geom_bond_atom_site_label_2
_geom_bond_distance
Co1 N1 1.8747(14)
Co1 C1 1.9732(16)
Si1 N1 1.717(2)
Si1 C31 1.862(2)
Si1 C32 1.869(3)
Si1 C33 1.873(2)
Si2 N1 1.721(2)
Si2 C36 1.852(3)
Si2 C35 1.868(3)
Si2 C34 1.873(3)
C1 C2 1.411(3)
C1 C6 1.413(3)
C2 C3 1.399(3)
C2 C13 1.505(3)
C3 C4 1.396(3)
C3 H3 0.9500
C4 C5 1.384(3)
C4 H4 0.9500
C5 C6 1.397(3)
C5 H5 0.9500
C6 C7 1.505(3)
C7 C12 1.408(3)
C7 C8 1.416(3)
C8 C9 1.400(3)
C8 C19 1.530(3)
C9 C10 1.383(3)
C9 H9 0.9500
C10 C11 1.387(3)
C10 H10 0.9500
C11 C12 1.395(3)
C11 H11 0.9500
C12 C22 1.522(3)
C13 C18 1.409(3)
C13 C14 1.418(3)
C14 C15 1.390(3)
C14 C25 1.521(3)
C15 C16 1.387(3)
C15 H15 0.9500
C16 C17 1.382(3)
C16 H16 0.9500
C17 C18 1.404(3)
C17 H17 0.9500
C18 C28 1.527(3)
C19 C20 1.519(3)
C19 C21 1.528(3)
C19 H19 1.0000
C20 H20A 0.9800
C20 H20B 0.9800
C20 H20C 0.9800
C21 H21A 0.9800
C21 H21B 0.9800
C21 H21C 0.9800
C22 C23 1.526(3)
C22 C24 1.536(3)
C22 H22 1.0000
C23 H23A 0.9800
C23 H23B 0.9800
C23 H23C 0.9800
C24 H24A 0.9800
C24 H24B 0.9800
C24 H24C 0.9800
C25 C26 1.524(3)
C25 C27 1.528(3)
C25 H25 1.0000
C26 H26A 0.9800
C26 H26B 0.9800
C26 H26C 0.9800
C27 H27A 0.9800
C27 H27B 0.9800
C27 H27C 0.9800
C28 C30 1.523(3)
C28 C29 1.536(3)
C28 H28 1.0000
C29 H29A 0.9800
C29 H29B 0.9800
C29 H29C 0.9800
C30 H30A 0.9800
C30 H30B 0.9800
C30 H30C 0.9800
C31 H31A 0.9800
C31 H31B 0.9800
C31 H31C 0.9800
C32 H32A 0.9800
C32 H32B 0.9800
C32 H32C 0.9800
C33 H33A 0.9800
C33 H33B 0.9800
C33 H33C 0.9800
C34 H34A 0.9800
C34 H34B 0.9800
C34 H34C 0.9800
C35 H35A 0.9800
C35 H35B 0.9800
C35 H35C 0.9800
C36 H36A 0.9800
C36 H36B 0.9800
C36 H36C 0.9800

loop_
_geom_torsion_atom_site_label_1
_geom_torsion_atom_site_label_2
_geom_torsion_atom_site_label_3
_geom_torsion_atom_site_label_4
_geom_torsion
C31 Si1 N1 Si2 -44.01(19)
C32 Si1 N1 Si2 80.52(18)
C33 Si1 N1 Si2 -162.17(15)
C31 Si1 N1 Co1 132.79(14)
C32 Si1 N1 Co1 -102.68(13)
C33 Si1 N1 Co1 14.63(15)
C36 Si2 N1 Si1 -159.62(16)
C35 Si2 N1 Si1 82.22(18)
C34 Si2 N1 Si1 -38.55(18)
C36 Si2 N1 Co1 23.86(18)
C35 Si2 N1 Co1 -94.30(14)
C34 Si2 N1 Co1 144.94(14)
C6 C1 C2 C3 -1.2(3)
Co1 C1 C2 C3 178.71(14)
C6 C1 C2 C13 177.20(16)
Co1 C1 C2 C13 -2.8(2)
C1 C2 C3 C4 2.2(3)
C13 C2 C3 C4 -176.25(18)
C2 C3 C4 C5 -0.9(3)
C3 C4 C5 C6 -1.3(3)
C4 C5 C6 C1 2.2(3)
C4 C5 C6 C7 -175.27(17)
C2 C1 C6 C5 -0.9(3)
Co1 C1 C6 C5 179.12(13)
C2 C1 C6 C7 176.65(17)
Co1 C1 C6 C7 -3.3(2)
C5 C6 C7 C12 69.2(2)
C1 C6 C7 C12 -108.4(2)
C5 C6 C7 C8 -112.7(2)
C1 C6 C7 C8 69.7(2)
C12 C7 C8 C9 -0.2(3)
C6 C7 C8 C9 -178.28(19)
C12 C7 C8 C19 -175.71(18)
C6 C7 C8 C19 6.2(3)
C7 C8 C9 C10 0.3(3)
C19 C8 C9 C10 175.90(19)
C8 C9 C10 C11 -0.4(3)
C9 C10 C11 C12 0.6(3)
C10 C11 C12 C7 -0.5(3)
C10 C11 C12 C22 178.8(2)
C8 C7 C12 C11 0.3(3)
C6 C7 C12 C11 178.41(18)
C8 C7 C12 C22 -178.92(19)
C6 C7 C12 C22 -0.8(3)
C3 C2 C13 C18 -111.2(2)
C1 C2 C13 C18 70.3(2)
C3 C2 C13 C14 71.7(3)
C1 C2 C13 C14 -106.7(2)
C18 C13 C14 C15 -0.9(3)
C2 C13 C14 C15 176.16(18)
C18 C13 C14 C25 178.28(18)
C2 C13 C14 C25 -4.7(3)
C13 C14 C15 C16 -0.2(3)
C25 C14 C15 C16 -179.38(19)
C14 C15 C16 C17 1.0(3)
C15 C16 C17 C18 -0.7(3)
C16 C17 C18 C13 -0.4(3)
C16 C17 C18 C28 175.70(19)
C14 C13 C18 C17 1.1(3)
C2 C13 C18 C17 -175.89(18)
C14 C13 C18 C28 -174.77(18)
C2 C13 C18 C28 8.2(3)
C9 C8 C19 C20 -92.1(2)
C7 C8 C19 C20 83.4(3)
C9 C8 C19 C21 33.4(3)
C7 C8 C19 C21 -151.2(2)
C11 C12 C22 C23 -60.9(3)
C7 C12 C22 C23 118.3(2)
C11 C12 C22 C24 63.6(2)
C7 C12 C22 C24 -117.2(2)
C15 C14 C25 C26 -56.1(3)
C13 C14 C25 C26 124.7(2)
C15 C14 C25 C27 67.8(3)
C13 C14 C25 C27 -111.3(2)
C17 C18 C28 C30 53.8(3)
C13 C18 C28 C30 -130.3(2)
C17 C18 C28 C29 -69.7(3)
C13 C18 C28 C29 106.2(2)
